data_7218498
loop_
_publ_author_name
'Stratford, Samuel A.'
'Arhangelskis, Mihails'
'Bu\<car, Dejan-Kre\<simir'
'Jones, William'

_publ_section_title
;
 Solid-state photoreactivity of 9-substituted acridizinium bromide salts
;
_journal_issue 47
_journal_name_full CrystEngComm
_journal_page_first 10830
_journal_paper_doi 10.1039/C4CE01622J
_journal_volume 16
_journal_year 2014
_chemical_formula_moiety 'C13 H9 F N 1+, Br 1-, H2 O'
_chemical_formula_sum 'C13 H11 Br F N O'
_chemical_formula_weight 296.14
_space_group_IT_number 14
_symmetry_cell_setting monoclinic
_symmetry_space_group_name_Hall '-P 2ybc'
_symmetry_space_group_name_H-M 'P 1 21/c 1'
_atom_sites_solution_hydrogens geom
_atom_sites_solution_primary direct
_atom_sites_solution_secondary difmap
_audit_creation_date 2013-07-16T17:12:53-00:00
_audit_creation_method 'WinGX routine CIF_UPDATE'
_cell_angle_alpha 90
_cell_angle_beta 117.876(3)
_cell_angle_gamma 90
_cell_formula_units_Z 4
_cell_length_a 10.4896(4)
_cell_length_b 12.9381(5)
_cell_length_c 9.9423(3)
_cell_measurement_reflns_used 6927
_cell_measurement_temperature 270(2)
_cell_measurement_theta_max 25.35
_cell_measurement_theta_min 1.00
_cell_volume 1192.75(8)
_computing_cell_refinement 'HKL Scalepack (Otwinowski & Minor 1997)'
_computing_data_collection 'Collect (Nonius B.V. 1998)'
_computing_data_reduction
;
 HKL Denzo and Scalepack (Otwinowski & Minor 1997)
;
_computing_structure_refinement 'SHELXL-97 (Sheldrick, 2008)'
_diffrn_ambient_temperature 270(2)
_diffrn_measured_fraction_theta_full 0.984
_diffrn_measured_fraction_theta_max 0.984
_diffrn_measurement_device_type 'Nonius Kappa CCD'
_diffrn_measurement_method 'Thin slice \w and \f scans'
_diffrn_radiation_monochromator graphite
_diffrn_radiation_source 'fine-focus sealed tube'
_diffrn_radiation_type MoK\a
_diffrn_radiation_wavelength 0.71073
_diffrn_reflns_av_R_equivalents 0.0462
_diffrn_reflns_av_unetI/netI 0.0477
_diffrn_reflns_limit_h_max 12
_diffrn_reflns_limit_h_min -12
_diffrn_reflns_limit_k_max 14
_diffrn_reflns_limit_k_min -15
_diffrn_reflns_limit_l_max 10
_diffrn_reflns_limit_l_min -11
_diffrn_reflns_number 9072
_diffrn_reflns_theta_full 25.35
_diffrn_reflns_theta_max 25.35
_diffrn_reflns_theta_min 3.84
_exptl_absorpt_coefficient_mu 3.441
_exptl_absorpt_correction_T_max 0.719
_exptl_absorpt_correction_T_min 0.623
_exptl_absorpt_correction_type multi-scan
_exptl_absorpt_process_details
;
multi-scan from symmetry-related measurements 
 Sortav (Blessing 1995)
;
_exptl_crystal_colour yellow
_exptl_crystal_density_diffrn 1.649
_exptl_crystal_density_method 'not measured'
_exptl_crystal_description block
_exptl_crystal_F_000 592
_exptl_crystal_size_max 0.14
_exptl_crystal_size_mid 0.12
_exptl_crystal_size_min 0.10
_refine_diff_density_max 0.748
_refine_diff_density_min -0.318
_refine_diff_density_rms 0.054
_refine_ls_extinction_method none
_refine_ls_goodness_of_fit_ref 1.062
_refine_ls_hydrogen_treatment mixed
_refine_ls_matrix_type full
_refine_ls_number_parameters 170
_refine_ls_number_reflns 2153
_refine_ls_number_restraints 3
_refine_ls_restrained_S_all 1.061
_refine_ls_R_factor_all 0.0643
_refine_ls_R_factor_gt 0.0391
_refine_ls_shift/su_max 0.000
_refine_ls_shift/su_mean 0
_refine_ls_structure_factor_coef Fsqd
_refine_ls_weighting_details 'calc w=1/[\s^2^(Fo^2^)+(0.0528P)^2^+0.0000P] where P=(Fo^2^+2Fc^2^)/3'
_refine_ls_weighting_scheme calc
_refine_ls_wR_factor_gt 0.0988
_refine_ls_wR_factor_ref 0.1032
_reflns_number_gt 1406
_reflns_number_total 2153
_reflns_threshold_expression >2\s(I)
_cod_data_source_file c4ce01622j2.cif
_cod_data_source_block 9-F
_cod_depositor_comments 'Adding full bibliography for 7218498--7218505.cif.'
_cod_original_cell_volume 1192.75(7)
_cod_original_sg_symbol_H-M 'P 21/c'
_cod_database_code 7218498

loop_
_symmetry_equiv_pos_as_xyz
'x, y, z'
'-x, y+1/2, -z+1/2'
'-x, -y, -z'
'x, -y-1/2, z-1/2'

loop_
_atom_site_label
_atom_site_type_symbol
_atom_site_fract_x
_atom_site_fract_y
_atom_site_fract_z
_atom_site_U_iso_or_equiv
_atom_site_adp_type
_atom_site_occupancy
_atom_site_symmetry_multiplicity
_atom_site_calc_flag
_atom_site_refinement_flags
_atom_site_disorder_assembly
_atom_site_disorder_group
Br1 Br 0.27235(5) 0.10783(3) 0.32507(5) 0.0754(2) Uani 1 1 d . . .
C5A C 0.2750(4) 0.1244(2) 0.8979(4) 0.0612(8) Uani 0.5 1 d P A 1
N1A N 0.2740(4) 0.1242(2) 0.7565(4) 0.0619(9) Uani 0.5 1 d P A 1
C9A C 0.7889(5) 0.1450(3) 1.1524(5) 0.0719(10) Uani 0.5 1 d P A 1
F1A F 0.9097(5) 0.1512(5) 1.2713(6) 0.1072(16) Uani 0.5 1 d P A 1
C10A C 0.7881(4) 0.1438(3) 1.0091(5) 0.0700(11) Uani 0.5 1 d P A 1
H10A H 0.8753 0.1474 1.0062 0.084 Uiso 0.5 1 calc PR A 1
N1B N 0.2750(4) 0.1244(2) 0.8979(4) 0.0612(8) Uani 0.5 1 d P A 2
C5B C 0.2740(4) 0.1242(2) 0.7565(4) 0.0619(9) Uani 0.5 1 d P A 2
C9B C 0.7881(4) 0.1438(3) 1.0091(5) 0.0700(11) Uani 0.5 1 d P A 2
C10B C 0.7889(5) 0.1450(3) 1.1524(5) 0.0719(10) Uani 0.5 1 d P A 2
H10B H 0.8762 0.1489 1.2413 0.086 Uiso 0.5 1 calc PR A 2
F1B F 0.9135(5) 0.1490(5) 1.0139(6) 0.1109(17) Uani 0.5 1 d P A 2
C6 C 0.4031(4) 0.1300(2) 1.0285(4) 0.0599(9) Uani 1 1 d . . .
H6 H 0.4022 0.1304 1.1216 0.072 Uiso 1 1 calc R A 1
C4 C 0.1426(5) 0.1178(3) 0.9002(5) 0.0714(11) Uani 1 1 d . . .
H4 H 0.1416 0.1178 0.9932 0.086 Uiso 1 1 calc R A 1
C1 C 0.1413(5) 0.1192(3) 0.6243(5) 0.0748(11) Uani 1 1 d . . .
H1 H 0.1406 0.1203 0.5305 0.09 Uiso 1 1 calc R A 1
C13 C 0.4027(4) 0.1288(2) 0.7528(4) 0.0626(10) Uani 1 1 d . . .
H13 H 0.4022 0.1276 0.659 0.075 Uiso 1 1 calc R A 1
C8 C 0.6653(4) 0.1406(3) 1.1608(4) 0.0646(10) Uani 1 1 d . . .
H8 H 0.6667 0.1412 1.2551 0.078 Uiso 1 1 calc R A 1
C7 C 0.5339(4) 0.1351(2) 1.0272(4) 0.0523(9) Uani 1 1 d . A .
C3 C 0.0176(5) 0.1115(3) 0.7715(5) 0.0822(12) Uani 1 1 d . A .
H3 H -0.0684 0.1061 0.7766 0.099 Uiso 1 1 calc R . .
C2 C 0.0150(5) 0.1128(3) 0.6272(6) 0.0858(13) Uani 1 1 d . A .
H2 H -0.0716 0.1093 0.5376 0.103 Uiso 1 1 calc R . .
C12 C 0.5332(4) 0.1349(2) 0.8833(4) 0.0579(9) Uani 1 1 d . A .
C11 C 0.6669(4) 0.1378(3) 0.8800(5) 0.0692(10) Uani 1 1 d . . .
H11 H 0.6691 0.1355 0.7877 0.083 Uiso 1 1 calc R A 1
O1 O 0.6343(4) 0.1134(2) 0.4850(5) 0.0995(11) Uani 1 1 d D . .
H1O H 0.552(4) 0.099(3) 0.425(6) 0.119 Uiso 1 1 d D . .
H2O H 0.656(4) 0.063(3) 0.539(5) 0.119 Uiso 1 1 d D . .

loop_
_atom_site_aniso_label
_atom_site_aniso_U_11
_atom_site_aniso_U_22
_atom_site_aniso_U_33
_atom_site_aniso_U_23
_atom_site_aniso_U_13
_atom_site_aniso_U_12
Br1 0.0966(4) 0.0804(3) 0.0562(3) 0.00418(19) 0.0414(3) 0.0054(2)
C5A 0.081(2) 0.062(2) 0.048(2) -0.0016(15) 0.036(2) 0.0016(16)
N1A 0.079(2) 0.062(2) 0.045(2) -0.0027(15) 0.0289(19) -0.0017(16)
C9A 0.074(3) 0.082(3) 0.052(3) -0.003(2) 0.023(2) 0.003(2)
F1A 0.079(3) 0.158(5) 0.078(4) 0.007(3) 0.031(3) 0.004(3)
C10A 0.073(3) 0.075(3) 0.078(3) 0.000(2) 0.049(3) -0.004(2)
N1B 0.081(2) 0.062(2) 0.048(2) -0.0016(15) 0.036(2) 0.0016(16)
C5B 0.079(2) 0.062(2) 0.045(2) -0.0027(15) 0.0289(19) -0.0017(16)
C9B 0.073(3) 0.075(3) 0.078(3) 0.000(2) 0.049(3) -0.004(2)
C10B 0.074(3) 0.082(3) 0.052(3) -0.003(2) 0.023(2) 0.003(2)
F1B 0.081(3) 0.167(5) 0.089(4) -0.005(4) 0.043(3) -0.006(3)
C6 0.085(3) 0.060(2) 0.041(2) -0.0001(16) 0.035(2) 0.0024(19)
C4 0.091(3) 0.081(3) 0.059(3) -0.004(2) 0.049(3) 0.001(2)
C1 0.091(3) 0.081(3) 0.047(2) -0.0066(19) 0.028(2) 0.000(2)
C13 0.083(3) 0.062(2) 0.047(2) -0.0056(16) 0.033(2) -0.0039(19)
C8 0.086(3) 0.063(2) 0.054(3) -0.0021(17) 0.041(2) -0.001(2)
C7 0.073(2) 0.048(2) 0.037(2) -0.0025(14) 0.0261(19) 0.0005(16)
C3 0.078(3) 0.108(3) 0.071(3) -0.009(2) 0.043(3) 0.000(2)
C2 0.090(3) 0.097(3) 0.072(3) -0.011(2) 0.039(3) 0.001(2)
C12 0.082(3) 0.049(2) 0.056(2) -0.0021(16) 0.044(2) 0.0001(17)
C11 0.087(3) 0.068(2) 0.062(3) -0.0046(19) 0.042(3) -0.002(2)
O1 0.099(2) 0.091(2) 0.103(3) 0.0224(18) 0.043(2) -0.0138(18)

loop_
_atom_type_symbol
_atom_type_description
_atom_type_scat_dispersion_real
_atom_type_scat_dispersion_imag
_atom_type_scat_source
C C 0.0033 0.0016 'International Tables Vol C Tables 4.2.6.8 and 6.1.1.4'
H H 0 0 'International Tables Vol C Tables 4.2.6.8 and 6.1.1.4'
N N 0.0061 0.0033 'International Tables Vol C Tables 4.2.6.8 and 6.1.1.4'
O O 0.0106 0.006 'International Tables Vol C Tables 4.2.6.8 and 6.1.1.4'
F F 0.0171 0.0103 'International Tables Vol C Tables 4.2.6.8 and 6.1.1.4'
Br Br -0.2901 2.4595 'International Tables Vol C Tables 4.2.6.8 and 6.1.1.4'

loop_
_geom_angle_atom_site_label_1
_geom_angle_atom_site_label_2
_geom_angle_atom_site_label_3
_geom_angle
C6 C5A N1A 119.7(3)
C6 C5A C4 122.0(3)
N1A C5A C4 118.2(4)
C13 N1A C1 122.5(3)
C13 N1A C5A 118.8(3)
C1 N1A C5A 118.7(3)
F1A C9A C8 121.3(4)
F1A C9A C10A 118.0(4)
C8 C9A C10A 120.7(4)
C11 C10A C9A 121.8(4)
C11 C10A H10A 119.1
C9A C10A H10A 119.1
C5A C6 C7 122.3(3)
C5A C6 H6 118.8
C7 C6 H6 118.8
C3 C4 C5A 121.5(4)
C3 C4 H4 119.2
C5A C4 H4 119.2
C2 C1 N1A 122.8(4)
C2 C1 H1 118.6
N1A C1 H1 118.6
N1A C13 C12 122.3(3)
N1A C13 H13 118.8
C12 C13 H13 118.8
C9A C8 C7 119.7(4)
C9A C8 H8 120.2
C7 C8 H8 120.2
C6 C7 C8 122.4(3)
C6 C7 C12 118.1(3)
C8 C7 C12 119.6(3)
C4 C3 C2 120.8(4)
C4 C3 H3 119.6
C2 C3 H3 119.6
C1 C2 C3 118.0(5)
C1 C2 H2 121
C3 C2 H2 121
C13 C12 C11 122.5(3)
C13 C12 C7 118.7(3)
C11 C12 C7 118.8(4)
C10A C11 C12 119.5(4)
C10A C11 H11 120.3
C12 C11 H11 120.3
H1O O1 H2O 101(3)

loop_
_geom_bond_atom_site_label_1
_geom_bond_atom_site_label_2
_geom_bond_distance
C5A C6 1.366(5)
C5A N1A 1.401(5)
C5A C4 1.401(5)
N1A C13 1.370(5)
N1A C1 1.399(6)
C9A F1A 1.268(6)
C9A C8 1.340(6)
C9A C10A 1.421(5)
C10A C11 1.321(5)
C10A H10A 0.93
C6 C7 1.380(5)
C6 H6 0.93
C4 C3 1.339(6)
C4 H4 0.93
C1 C2 1.341(6)
C1 H1 0.93
C13 C12 1.380(5)
C13 H13 0.93
C8 C7 1.399(5)
C8 H8 0.93
C7 C12 1.427(5)
C3 C2 1.422(6)
C3 H3 0.93
C2 H2 0.93
C12 C11 1.418(5)
C11 H11 0.93
O1 H1O 0.81(4)
O1 H2O 0.80(4)
